data_4327333
loop_
_publ_author_name
'Pin-Shu Chien'
'Lan-Chang Liang'

_publ_section_title
;
 Zirconium and Hafnium Complexes Containing Bidentate
 Diarylamido-Phosphine Ligands
;
_journal_name_full 'Inorganic Chemistry'
_journal_page_first 5147
_journal_page_last 5151
_journal_paper_doi 10.1021/ic050599+
_journal_volume 44
_journal_year 2005
_chemical_formula_moiety 'C46 H36 Cl2 N2 P2 Zr1'
_chemical_formula_sum 'C56 H54 Cl2 N2 O P2 Zr'
_chemical_formula_weight 995.07
_chemical_name_systematic
;
 ?
;
_space_group_IT_number 14
_symmetry_cell_setting monoclinic
_symmetry_space_group_name_Hall '-P 2ybc'
_symmetry_space_group_name_H-M 'P 1 21/c 1'
_atom_sites_solution_hydrogens geom
_atom_sites_solution_primary direct
_atom_sites_solution_secondary difmap
_audit_creation_method SHELXL-97
_cell_angle_alpha 90.00
_cell_angle_beta 94.8800(10)
_cell_angle_gamma 90.00
_cell_formula_units_Z 4
_cell_length_a 13.8730(4)
_cell_length_b 18.9470(6)
_cell_length_c 18.4460(7)
_cell_measurement_reflns_used 7806
_cell_measurement_temperature 100(2)
_cell_measurement_theta_max 25.028
_cell_measurement_theta_min 2.037
_cell_volume 4831.0(3)
_computing_cell_refinement 'HKL Scalepack (Otwinowski & Minor 1997)'
_computing_data_collection 'Collect (Nonius BV, 1997-2000)'
_computing_data_reduction 'HKL Denzo and Scalepack (Otwinowski & Minor 19'
_computing_molecular_graphics 'Ortep-3 for Windows (Farrugia, 1997)'
_computing_publication_material 'WinGX publication routines (Farrugia, 1999)'
_computing_structure_refinement 'SHELXL-97 (Sheldrick, 1997)'
_computing_structure_solution 'SHELXS-97 (Sheldrick, 1997)'
_diffrn_ambient_temperature 293(2)
_diffrn_measured_fraction_theta_full 0.988
_diffrn_measured_fraction_theta_max 0.988
_diffrn_measurement_device_type KappaCCD
_diffrn_measurement_method 'CCD rotation images, thick slices'
_diffrn_radiation_monochromator graphite
_diffrn_radiation_source 'fine-focus sealed tube'
_diffrn_radiation_type MoK\a
_diffrn_radiation_wavelength 0.71073
_diffrn_reflns_av_R_equivalents 0.0867
_diffrn_reflns_av_sigmaI/netI 0.0913
_diffrn_reflns_limit_h_max 16
_diffrn_reflns_limit_h_min -13
_diffrn_reflns_limit_k_max 22
_diffrn_reflns_limit_k_min -22
_diffrn_reflns_limit_l_max 21
_diffrn_reflns_limit_l_min -21
_diffrn_reflns_number 29174
_diffrn_reflns_theta_full 25.05
_diffrn_reflns_theta_max 25.05
_diffrn_reflns_theta_min 2.07
_exptl_absorpt_coefficient_mu 0.447
_exptl_absorpt_correction_T_max 0.9867
_exptl_absorpt_correction_T_min 0.9307
_exptl_absorpt_correction_type multi-scan
_exptl_absorpt_process_details
;
 ?
;
_exptl_crystal_colour yellow
_exptl_crystal_density_diffrn 1.368
_exptl_crystal_description prism
_exptl_crystal_F_000 2064
_exptl_crystal_size_max 0.12
_exptl_crystal_size_mid 0.11
_exptl_crystal_size_min 0.05
_refine_diff_density_max 1.152
_refine_diff_density_min -1.310
_refine_diff_density_rms 0.275
_refine_ls_extinction_coef 0.0132(9)
_refine_ls_extinction_expression Fc^*^=kFc[1+0.001xFc^2^\l^3^/sin(2\q)]^-1/4^
_refine_ls_extinction_method SHELXL
_refine_ls_goodness_of_fit_ref 1.169
_refine_ls_hydrogen_treatment mixed
_refine_ls_matrix_type full
_refine_ls_number_parameters 578
_refine_ls_number_reflns 8457
_refine_ls_number_restraints 0
_refine_ls_restrained_S_all 1.169
_refine_ls_R_factor_all 0.1267
_refine_ls_R_factor_gt 0.0761
_refine_ls_shift/su_max 0.013
_refine_ls_shift/su_mean 0.001
_refine_ls_structure_factor_coef Fsqd
_refine_ls_weighting_details 'calc w=1/[\s^2^(Fo^2^)+(0.1130P)^2^+0.0000P] where P=(Fo^2^+2Fc^2^)/3'
_refine_ls_weighting_scheme calc
_refine_ls_wR_factor_gt 0.1701
_refine_ls_wR_factor_ref 0.2132
_reflns_number_gt 5715
_reflns_number_total 8457
_reflns_threshold_expression >2sigma(I)
_cod_data_source_file ic0505992Bsi20050418_113500_2.cif
_cod_data_source_block '[Me_NP]2ZrCl2'
_cod_original_sg_symbol_H-M 'P 21/c'
_cod_database_code 4327333

loop_
_symmetry_equiv_pos_as_xyz
'x, y, z'
'-x, y+1/2, -z+1/2'
'-x, -y, -z'
'x, -y-1/2, z-1/2'

loop_
_atom_site_label
_atom_site_type_symbol
_atom_site_fract_x
_atom_site_fract_y
_atom_site_fract_z
_atom_site_U_iso_or_equiv
_atom_site_adp_type
_atom_site_occupancy
_atom_site_symmetry_multiplicity
_atom_site_calc_flag
_atom_site_refinement_flags
Zr1 Zr 0.23315(4) 0.04782(3) 0.24390(3) 0.0248(2) Uani 1 1 d .
Cl1 Cl 0.33494(11) 0.14102(8) 0.30206(8) 0.0313(4) Uani 1 1 d .
Cl2 Cl 0.13656(11) -0.02448(8) 0.15476(8) 0.0309(4) Uani 1 1 d .
P1 P 0.13407(12) 0.16718(8) 0.18772(8) 0.0260(4) Uani 1 1 d .
P2 P 0.34413(12) 0.05643(8) 0.12421(9) 0.0270(4) Uani 1 1 d .
O1 O -0.2217(4) 0.1666(3) 0.4215(3) 0.0639(16) Uani 1 1 d .
N1 N 0.1203(4) 0.0720(2) 0.3115(3) 0.0259(11) Uani 1 1 d .
N2 N 0.3388(4) -0.0347(2) 0.2527(3) 0.0279(12) Uani 1 1 d .
C1 C 0.0801(5) 0.0140(3) 0.3482(3) 0.0259(14) Uani 1 1 d .
C2 C 0.1265(5) -0.0112(3) 0.4145(3) 0.0307(15) Uani 1 1 d .
C3 C 0.2134(5) 0.0254(3) 0.4508(4) 0.0373(16) Uani 1 1 d .
H3A H 0.2308 0.0645 0.4216 0.045 Uiso 1 1 d R
H3B H 0.2663 -0.0074 0.4563 0.045 Uiso 1 1 d R
H3C H 0.1991 0.0421 0.4978 0.045 Uiso 1 1 d R
C4 C 0.0859(5) -0.0696(3) 0.4471(4) 0.0327(15) Uani 1 1 d .
H4 H 0.1174 -0.0890 0.4911 0.039 Uiso 1 1 d R
C5 C 0.0034(5) -0.1012(4) 0.4165(4) 0.0392(17) Uani 1 1 d .
H5 H -0.0217 -0.1423 0.4389 0.047 Uiso 1 1 d R
C6 C -0.0452(5) -0.0739(3) 0.3546(4) 0.0346(16) Uani 1 1 d .
H6 H -0.1047 -0.0950 0.3349 0.042 Uiso 1 1 d R
C7 C -0.0077(4) -0.0157(3) 0.3198(3) 0.0287(14) Uani 1 1 d .
C8 C -0.0635(5) 0.0147(4) 0.2526(4) 0.0406(17) Uani 1 1 d .
H8A H -0.1215 -0.0122 0.2412 0.049 Uiso 1 1 d R
H8B H -0.0239 0.0125 0.2125 0.049 Uiso 1 1 d R
H8C H -0.0801 0.0629 0.2615 0.049 Uiso 1 1 d R
C9 C 0.0811(4) 0.1390(3) 0.3246(3) 0.0274(14) Uani 1 1 d .
C10 C 0.0378(5) 0.1541(3) 0.3883(3) 0.0319(15) Uani 1 1 d .
H10 H 0.0323 0.1178 0.4240 0.038 Uiso 1 1 d R
C11 C 0.0014(5) 0.2212(3) 0.3995(4) 0.0358(16) Uani 1 1 d .
H11 H -0.0266 0.2311 0.4443 0.043 Uiso 1 1 d R
C12 C 0.0055(5) 0.2740(3) 0.3477(4) 0.0353(16) Uani 1 1 d .
H12 H -0.0201 0.3200 0.3563 0.042 Uiso 1 1 d R
C13 C 0.0470(5) 0.2600(3) 0.2848(3) 0.0312(15) Uani 1 1 d .
H13 H 0.0495 0.2963 0.2487 0.037 Uiso 1 1 d R
C14 C 0.0840(4) 0.1931(3) 0.2718(3) 0.0271(14) Uani 1 1 d .
C15 C 0.0318(4) 0.1586(3) 0.1184(3) 0.0264(14) Uani 1 1 d .
C16 C 0.0426(5) 0.1160(3) 0.0589(3) 0.0310(15) Uani 1 1 d .
H16 H 0.1016 0.0900 0.0563 0.037 Uiso 1 1 d R
C17 C -0.0298(5) 0.1101(3) 0.0032(4) 0.0341(15) Uani 1 1 d .
H17 H -0.0220 0.0804 -0.0380 0.041 Uiso 1 1 d R
C18 C -0.1136(5) 0.1479(3) 0.0065(4) 0.0338(16) Uani 1 1 d .
H18 H -0.1630 0.1446 -0.0331 0.041 Uiso 1 1 d R
C19 C -0.1267(5) 0.1902(4) 0.0657(4) 0.0385(17) Uani 1 1 d .
H19 H -0.1867 0.2150 0.0680 0.046 Uiso 1 1 d R
C20 C -0.0541(5) 0.1952(3) 0.1226(4) 0.0339(15) Uani 1 1 d .
H20 H -0.0633 0.2246 0.1638 0.041 Uiso 1 1 d R
C21 C 0.1969(4) 0.2462(3) 0.1585(3) 0.0273(14) Uani 1 1 d .
C22 C 0.2521(5) 0.2869(3) 0.2103(4) 0.0323(15) Uani 1 1 d .
H22 H 0.2524 0.2755 0.2610 0.039 Uiso 1 1 d R
C23 C 0.3057(5) 0.3435(3) 0.1877(4) 0.0384(17) Uani 1 1 d .
H23 H 0.3426 0.3721 0.2229 0.046 Uiso 1 1 d R
C24 C 0.3054(5) 0.3584(3) 0.1140(4) 0.0415(18) Uani 1 1 d .
H24 H 0.3445 0.3966 0.0989 0.050 Uiso 1 1 d R
C25 C 0.2513(5) 0.3185(3) 0.0632(4) 0.0394(17) Uani 1 1 d .
H25 H 0.2509 0.3292 0.0123 0.047 Uiso 1 1 d R
C26 C 0.1957(5) 0.2628(3) 0.0850(3) 0.0305(15) Uani 1 1 d .
H26 H 0.1568 0.2353 0.0499 0.037 Uiso 1 1 d R
C27 C 0.3578(5) -0.0636(3) 0.3255(3) 0.0283(14) Uani 1 1 d .
C28 C 0.2954(5) -0.1133(3) 0.3514(3) 0.0320(15) Uani 1 1 d .
C29 C 0.2117(5) -0.1439(3) 0.3037(4) 0.0331(15) Uani 1 1 d .
H29A H 0.1777 -0.1775 0.3310 0.040 Uiso 1 1 d R
H29B H 0.2355 -0.1669 0.2624 0.040 Uiso 1 1 d R
H29C H 0.1684 -0.1065 0.2873 0.040 Uiso 1 1 d R
C30 C 0.3141(5) -0.1379(3) 0.4225(4) 0.0370(16) Uani 1 1 d .
H30 H 0.2697 -0.1704 0.4418 0.044 Uiso 1 1 d R
C31 C 0.3955(6) -0.1158(4) 0.4647(4) 0.0415(18) Uani 1 1 d .
H31 H 0.4078 -0.1333 0.5135 0.050 Uiso 1 1 d R
C32 C 0.4593(5) -0.0691(4) 0.4374(4) 0.0377(17) Uani 1 1 d .
H32 H 0.5159 -0.0549 0.4675 0.045 Uiso 1 1 d R
C33 C 0.4428(5) -0.0420(3) 0.3673(4) 0.0316(15) Uani 1 1 d .
C34 C 0.5145(5) 0.0072(3) 0.3365(4) 0.0381(17) Uani 1 1 d .
H34A H 0.5672 0.0161 0.3726 0.046 Uiso 1 1 d R
H34B H 0.4831 0.0510 0.3229 0.046 Uiso 1 1 d R
H34C H 0.5388 -0.0141 0.2945 0.046 Uiso 1 1 d R
C35 C 0.3851(4) -0.0676(3) 0.1976(3) 0.0283(14) Uani 1 1 d .
C36 C 0.4319(5) -0.1328(3) 0.2054(4) 0.0356(16) Uani 1 1 d .
H36 H 0.4363 -0.1562 0.2517 0.043 Uiso 1 1 d R
C37 C 0.4726(5) -0.1653(4) 0.1490(4) 0.0414(17) Uani 1 1 d .
H37 H 0.5043 -0.2100 0.1572 0.050 Uiso 1 1 d R
C38 C 0.4688(5) -0.1339(3) 0.0803(4) 0.0402(17) Uani 1 1 d .
H38 H 0.4952 -0.1581 0.0407 0.048 Uiso 1 1 d R
C39 C 0.4271(5) -0.0683(3) 0.0712(4) 0.0352(16) Uani 1 1 d .
H39 H 0.4251 -0.0452 0.0247 0.042 Uiso 1 1 d R
C40 C 0.3862(5) -0.0342(3) 0.1288(3) 0.0287(14) Uani 1 1 d .
C41 C 0.4552(4) 0.1095(3) 0.1303(3) 0.0279(14) Uani 1 1 d .
C42 C 0.5459(5) 0.0803(3) 0.1241(3) 0.0316(15) Uani 1 1 d .
H42 H 0.5529 0.0300 0.1207 0.038 Uiso 1 1 d R
C43 C 0.6262(5) 0.1238(4) 0.1240(4) 0.0387(17) Uani 1 1 d .
H43 H 0.6891 0.1034 0.1210 0.046 Uiso 1 1 d R
C44 C 0.6149(5) 0.1955(4) 0.1286(4) 0.0382(16) Uani 1 1 d .
H44 H 0.6697 0.2259 0.1255 0.046 Uiso 1 1 d R
C45 C 0.5265(5) 0.2253(4) 0.1365(4) 0.0370(16) Uani 1 1 d .
H45 H 0.5193 0.2754 0.1409 0.044 Uiso 1 1 d R
C46 C 0.4468(5) 0.1826(3) 0.1386(3) 0.0306(15) Uani 1 1 d .
H46 H 0.3848 0.2027 0.1459 0.037 Uiso 1 1 d R
C47 C 0.2931(5) 0.0695(3) 0.0300(3) 0.0284(14) Uani 1 1 d .
C48 C 0.2389(5) 0.0169(3) -0.0056(3) 0.0330(15) Uani 1 1 d .
H48 H 0.2336 -0.0280 0.0178 0.040 Uiso 1 1 d R
C49 C 0.1929(5) 0.0274(4) -0.0748(4) 0.0349(16) Uani 1 1 d .
H49 H 0.1547 -0.0095 -0.0986 0.042 Uiso 1 1 d R
C50 C 0.2019(5) 0.0921(4) -0.1086(4) 0.0411(17) Uani 1 1 d .
H50 H 0.1716 0.0995 -0.1568 0.049 Uiso 1 1 d R
C51 C 0.2539(5) 0.1452(4) -0.0740(4) 0.0388(17) Uani 1 1 d .
H51 H 0.2585 0.1903 -0.0972 0.047 Uiso 1 1 d R
C52 C 0.3010(5) 0.1346(3) -0.0049(4) 0.0346(16) Uani 1 1 d .
H52 H 0.3386 0.1718 0.0188 0.041 Uiso 1 1 d R
C53 C -0.2234(7) 0.1055(4) 0.3748(5) 0.061(2) Uani 1 1 d .
H53A H -0.1588 0.0878 0.3735 0.073 Uiso 1 1 d R
H53B H -0.2635 0.0698 0.3938 0.073 Uiso 1 1 d R
C54 C -0.2624(8) 0.1306(5) 0.3022(5) 0.078(3) Uani 1 1 d .
H54A H -0.2969 0.0946 0.2741 0.093 Uiso 1 1 d R
H54B H -0.2141 0.1509 0.2742 0.093 Uiso 1 1 d R
C55 C -0.3329(8) 0.1883(5) 0.3216(5) 0.071(3) Uani 1 1 d .
H55A H -0.3480 0.2183 0.2802 0.086 Uiso 1 1 d R
H55B H -0.3911 0.1668 0.3356 0.086 Uiso 1 1 d R
C56 C -0.2735(7) 0.2217(5) 0.3842(5) 0.061(2) Uani 1 1 d .
H56A H -0.3130 0.2459 0.4166 0.073 Uiso 1 1 d R
H56B H -0.2278 0.2541 0.3665 0.073 Uiso 1 1 d R

loop_
_atom_site_aniso_label
_atom_site_aniso_U_11
_atom_site_aniso_U_22
_atom_site_aniso_U_33
_atom_site_aniso_U_23
_atom_site_aniso_U_13
_atom_site_aniso_U_12
Zr1 0.0296(4) 0.0232(3) 0.0218(3) 0.0004(2) 0.0028(2) 0.0004(2)
Cl1 0.0335(9) 0.0277(8) 0.0322(8) -0.0023(7) 0.0006(7) -0.0010(6)
Cl2 0.0365(9) 0.0289(8) 0.0271(8) -0.0021(6) 0.0007(7) -0.0024(6)
P1 0.0309(9) 0.0230(8) 0.0243(8) 0.0013(7) 0.0039(7) -0.0014(7)
P2 0.0312(9) 0.0253(8) 0.0247(8) 0.0013(7) 0.0043(7) -0.0013(7)
O1 0.063(4) 0.085(4) 0.044(3) 0.008(3) 0.004(3) 0.006(3)
N1 0.034(3) 0.019(2) 0.025(3) -0.002(2) 0.003(2) -0.002(2)
N2 0.033(3) 0.026(3) 0.025(3) 0.001(2) 0.005(2) 0.001(2)
C1 0.034(4) 0.023(3) 0.021(3) -0.002(3) 0.008(3) 0.003(3)
C2 0.038(4) 0.026(3) 0.028(3) -0.002(3) 0.005(3) 0.000(3)
C3 0.054(5) 0.028(3) 0.030(4) -0.001(3) 0.002(3) -0.002(3)
C4 0.049(4) 0.025(3) 0.024(3) 0.002(3) 0.005(3) 0.004(3)
C5 0.049(5) 0.034(4) 0.036(4) 0.000(3) 0.011(3) -0.006(3)
C6 0.032(4) 0.035(4) 0.038(4) -0.007(3) 0.009(3) -0.006(3)
C7 0.030(4) 0.030(3) 0.027(3) -0.007(3) 0.008(3) -0.002(3)
C8 0.040(4) 0.051(4) 0.031(4) 0.000(3) 0.001(3) -0.007(3)
C9 0.027(3) 0.029(3) 0.027(3) -0.006(3) 0.004(3) -0.004(3)
C10 0.039(4) 0.029(3) 0.028(3) 0.003(3) 0.004(3) 0.000(3)
C11 0.045(4) 0.034(4) 0.030(4) -0.007(3) 0.008(3) -0.001(3)
C12 0.036(4) 0.026(3) 0.044(4) -0.003(3) 0.010(3) 0.002(3)
C13 0.039(4) 0.024(3) 0.031(4) 0.004(3) 0.006(3) -0.002(3)
C14 0.031(4) 0.026(3) 0.025(3) -0.004(3) 0.007(3) -0.002(3)
C15 0.032(4) 0.022(3) 0.026(3) 0.003(3) 0.006(3) -0.004(3)
C16 0.035(4) 0.027(3) 0.031(4) 0.000(3) 0.005(3) 0.000(3)
C17 0.039(4) 0.031(3) 0.031(4) 0.002(3) -0.002(3) -0.002(3)
C18 0.036(4) 0.033(3) 0.031(4) 0.010(3) -0.005(3) -0.010(3)
C19 0.030(4) 0.041(4) 0.044(4) 0.005(3) -0.001(3) 0.009(3)
C20 0.033(4) 0.032(3) 0.037(4) 0.000(3) 0.009(3) 0.002(3)
C21 0.025(3) 0.023(3) 0.035(4) 0.004(3) 0.005(3) 0.005(2)
C22 0.035(4) 0.025(3) 0.036(4) -0.002(3) -0.002(3) -0.003(3)
C23 0.035(4) 0.030(4) 0.049(5) -0.001(3) -0.002(3) 0.003(3)
C24 0.033(4) 0.028(3) 0.063(5) 0.010(4) 0.004(3) -0.006(3)
C25 0.044(4) 0.037(4) 0.039(4) 0.018(3) 0.010(3) 0.003(3)
C26 0.028(4) 0.031(3) 0.033(4) 0.003(3) 0.004(3) 0.001(3)
C27 0.036(4) 0.024(3) 0.026(3) -0.006(3) 0.003(3) 0.002(3)
C28 0.039(4) 0.027(3) 0.029(4) -0.002(3) 0.001(3) 0.005(3)
C29 0.038(4) 0.027(3) 0.035(4) 0.000(3) 0.008(3) -0.004(3)
C30 0.048(4) 0.030(3) 0.035(4) -0.002(3) 0.011(3) 0.005(3)
C31 0.056(5) 0.041(4) 0.027(4) -0.002(3) 0.001(3) 0.016(4)
C32 0.037(4) 0.037(4) 0.038(4) -0.010(3) -0.003(3) 0.009(3)
C33 0.037(4) 0.024(3) 0.034(4) 0.000(3) 0.005(3) 0.008(3)
C34 0.037(4) 0.031(3) 0.044(4) -0.003(3) -0.010(3) 0.001(3)
C35 0.031(4) 0.025(3) 0.030(3) -0.003(3) 0.005(3) -0.003(3)
C36 0.042(4) 0.031(3) 0.034(4) 0.003(3) 0.000(3) 0.005(3)
C37 0.052(5) 0.030(4) 0.043(4) 0.000(3) 0.007(3) 0.007(3)
C38 0.042(4) 0.038(4) 0.043(4) -0.009(3) 0.015(3) 0.004(3)
C39 0.042(4) 0.037(4) 0.027(4) -0.002(3) 0.006(3) 0.000(3)
C40 0.032(4) 0.022(3) 0.031(4) -0.001(3) 0.000(3) -0.003(3)
C41 0.030(4) 0.034(3) 0.020(3) -0.001(3) 0.003(3) -0.005(3)
C42 0.036(4) 0.033(3) 0.025(3) -0.001(3) 0.004(3) -0.002(3)
C43 0.029(4) 0.044(4) 0.043(4) -0.004(3) 0.004(3) 0.002(3)
C44 0.035(4) 0.041(4) 0.039(4) 0.000(3) 0.002(3) -0.008(3)
C45 0.047(5) 0.034(4) 0.031(4) -0.004(3) 0.003(3) -0.003(3)
C46 0.032(4) 0.032(3) 0.028(3) -0.002(3) 0.004(3) 0.003(3)
C47 0.032(4) 0.029(3) 0.024(3) 0.001(3) 0.001(3) 0.005(3)
C48 0.042(4) 0.031(3) 0.028(3) 0.001(3) 0.008(3) -0.004(3)
C49 0.035(4) 0.038(4) 0.032(4) -0.001(3) 0.003(3) 0.001(3)
C50 0.050(5) 0.047(4) 0.026(4) 0.002(3) -0.003(3) 0.005(3)
C51 0.046(4) 0.041(4) 0.028(4) 0.004(3) -0.004(3) 0.004(3)
C52 0.037(4) 0.029(3) 0.038(4) -0.001(3) 0.004(3) -0.005(3)
C53 0.066(6) 0.053(5) 0.061(5) 0.012(5) -0.017(5) -0.007(4)
C54 0.111(9) 0.072(6) 0.047(5) -0.009(5) -0.012(5) 0.029(6)
C55 0.088(7) 0.067(6) 0.056(5) 0.004(5) -0.011(5) 0.018(5)
C56 0.072(6) 0.061(5) 0.048(5) -0.002(4) -0.004(4) 0.008(4)

loop_
_atom_type_symbol
_atom_type_description
_atom_type_scat_dispersion_real
_atom_type_scat_dispersion_imag
_atom_type_scat_source
C C 0.0033 0.0016 'International Tables Vol C Tables 4.2.6.8 and 6.1.1.4'
H H 0.0000 0.0000 'International Tables Vol C Tables 4.2.6.8 and 6.1.1.4'
Cl Cl 0.1484 0.1585 'International Tables Vol C Tables 4.2.6.8 and 6.1.1.4'
N N 0.0061 0.0033 'International Tables Vol C Tables 4.2.6.8 and 6.1.1.4'
Zr Zr -2.9673 0.5597 'International Tables Vol C Tables 4.2.6.8 and 6.1.1.4'
P P 0.1023 0.0942 'International Tables Vol C Tables 4.2.6.8 and 6.1.1.4'
O O 0.0106 0.0060 'International Tables Vol C Tables 4.2.6.8 and 6.1.1.4'

loop_
_geom_angle_atom_site_label_1
_geom_angle_atom_site_label_2
_geom_angle_atom_site_label_3
_geom_angle
N1 Zr1 N2 130.14(19)
N1 Zr1 Cl2 97.22(13)
N2 Zr1 Cl2 88.50(14)
N1 Zr1 Cl1 90.78(13)
N2 Zr1 Cl1 97.38(14)
Cl2 Zr1 Cl1 163.48(6)
N1 Zr1 P1 71.41(13)
N2 Zr1 P1 158.45(14)
Cl2 Zr1 P1 88.85(5)
Cl1 Zr1 P1 80.00(5)
N1 Zr1 P2 158.16(13)
N2 Zr1 P2 71.55(14)
Cl2 Zr1 P2 79.02(5)
Cl1 Zr1 P2 88.18(5)
P1 Zr1 P2 86.94(5)
C14 P1 C15 106.8(3)
C14 P1 C21 104.8(3)
C15 P1 C21 103.0(3)
C14 P1 Zr1 96.5(2)
C15 P1 Zr1 120.86(19)
C21 P1 Zr1 122.47(19)
C40 P2 C41 104.5(3)
C40 P2 C47 105.6(3)
C41 P2 C47 103.7(3)
C40 P2 Zr1 96.0(2)
C41 P2 Zr1 119.9(2)
C47 P2 Zr1 124.1(2)
C56 O1 C53 108.7(6)
C9 N1 C1 116.1(5)
C9 N1 Zr1 127.4(4)
C1 N1 Zr1 116.6(4)
C35 N2 C27 116.6(5)
C35 N2 Zr1 128.8(4)
C27 N2 Zr1 114.5(4)
C7 C1 C2 120.3(6)
C7 C1 N1 119.5(5)
C2 C1 N1 120.1(5)
C4 C2 C1 117.9(6)
C4 C2 C3 120.8(6)
C1 C2 C3 121.3(6)
C5 C4 C2 121.4(6)
C4 C5 C6 120.8(6)
C5 C6 C7 120.1(6)
C1 C7 C6 119.3(6)
C1 C7 C8 121.4(6)
C6 C7 C8 119.4(6)
C10 C9 N1 122.0(5)
C10 C9 C14 118.0(5)
N1 C9 C14 120.0(5)
C11 C10 C9 120.1(6)
C10 C11 C12 121.4(6)
C13 C12 C11 119.3(6)
C12 C13 C14 120.8(6)
C13 C14 C9 120.4(6)
C13 C14 P1 124.4(5)
C9 C14 P1 115.2(4)
C16 C15 C20 119.3(6)
C16 C15 P1 118.4(5)
C20 C15 P1 122.3(5)
C17 C16 C15 121.2(6)
C18 C17 C16 119.4(6)
C17 C18 C19 120.6(6)
C18 C19 C20 119.9(6)
C15 C20 C19 119.6(6)
C26 C21 C22 120.0(6)
C26 C21 P1 120.3(5)
C22 C21 P1 119.5(5)
C23 C22 C21 119.6(6)
C24 C23 C22 119.7(6)
C25 C24 C23 120.7(6)
C24 C25 C26 120.4(6)
C25 C26 C21 119.6(6)
C28 C27 C33 121.6(6)
C28 C27 N2 120.2(5)
C33 C27 N2 118.2(5)
C27 C28 C30 118.5(6)
C27 C28 C29 121.9(6)
C30 C28 C29 119.5(6)
C31 C30 C28 120.5(7)
C32 C31 C30 120.6(7)
C31 C32 C33 121.1(6)
C32 C33 C27 117.6(6)
C32 C33 C34 121.0(6)
C27 C33 C34 121.3(6)
N2 C35 C36 123.9(6)
N2 C35 C40 119.6(5)
C36 C35 C40 116.5(6)
C37 C36 C35 122.4(6)
C36 C37 C38 120.8(6)
C39 C38 C37 118.6(6)
C38 C39 C40 121.0(6)
C39 C40 C35 120.5(5)
C39 C40 P2 123.3(5)
C35 C40 P2 115.9(5)
C42 C41 C46 119.3(6)
C42 C41 P2 122.6(5)
C46 C41 P2 118.1(5)
C43 C42 C41 119.8(6)
C44 C43 C42 119.5(6)
C45 C44 C43 121.5(6)
C44 C45 C46 119.5(6)
C45 C46 C41 120.3(6)
C48 C47 C52 118.6(6)
C48 C47 P2 120.1(5)
C52 C47 P2 121.0(5)
C47 C48 C49 121.3(6)
C50 C49 C48 119.2(6)
C51 C50 C49 120.4(6)
C50 C51 C52 120.6(6)
C51 C52 C47 119.8(6)
O1 C53 C54 105.5(7)
C53 C54 C55 102.1(8)
C56 C55 C54 99.2(7)
O1 C56 C55 106.7(7)

loop_
_geom_bond_atom_site_label_1
_geom_bond_atom_site_label_2
_geom_bond_distance
Zr1 N1 2.132(5)
Zr1 N2 2.140(5)
Zr1 Cl2 2.4497(16)
Zr1 Cl1 2.4507(15)
Zr1 P1 2.7993(16)
Zr1 P2 2.8017(18)
P1 C14 1.819(6)
P1 C15 1.834(6)
P1 C21 1.836(6)
P2 C40 1.814(6)
P2 C41 1.836(6)
P2 C47 1.837(6)
O1 C56 1.412(10)
O1 C53 1.443(10)
N1 C9 1.410(8)
N1 C1 1.429(8)
N2 C35 1.395(8)
N2 C27 1.453(8)
C1 C7 1.402(9)
C1 C2 1.415(9)
C2 C4 1.401(9)
C2 C3 1.498(9)
C4 C5 1.370(9)
C5 C6 1.375(10)
C6 C7 1.400(9)
C7 C8 1.517(9)
C9 C10 1.394(9)
C9 C14 1.419(9)
C10 C11 1.390(9)
C11 C12 1.389(9)
C12 C13 1.364(9)
C13 C14 1.395(9)
C15 C16 1.380(9)
C15 C20 1.386(9)
C16 C17 1.380(9)
C17 C18 1.371(10)
C18 C19 1.379(10)
C19 C20 1.396(9)
C21 C26 1.391(9)
C21 C22 1.404(9)
C22 C23 1.390(9)
C23 C24 1.387(10)
C24 C25 1.377(10)
C25 C26 1.386(9)
C27 C28 1.391(9)
C27 C33 1.414(9)
C28 C30 1.395(9)
C28 C29 1.511(9)
C30 C31 1.381(10)
C31 C32 1.377(11)
C32 C33 1.392(9)
C33 C34 1.508(10)
C35 C36 1.398(9)
C35 C40 1.417(9)
C36 C37 1.371(10)
C37 C38 1.397(10)
C38 C39 1.376(9)
C39 C40 1.404(9)
C41 C42 1.388(9)
C41 C46 1.399(9)
C42 C43 1.386(9)
C43 C44 1.372(9)
C44 C45 1.369(10)
C45 C46 1.372(9)
C47 C48 1.382(9)
C47 C52 1.400(9)
C48 C49 1.393(9)
C49 C50 1.385(10)
C50 C51 1.365(10)
C51 C52 1.396(9)
C53 C54 1.480(11)
C54 C55 1.530(13)
C55 C56 1.500(12)
